data_4025177
loop_
_publ_author_name
'Larry E. Overman'
'Paul S. Tanis'

_publ_section_title
;
 Origin of Stereocontrol in the Construction of the
 12-Oxatricyclo[6.3.1.02,7]dodecane Ring System by Prins-Pinacol Reactions
;
_journal_name_full 'Journal of Organic Chemistry'
_journal_page_first 455
_journal_page_last 463
_journal_paper_doi 10.1021/jo9024144
_journal_volume 75
_journal_year 2010
_chemical_formula_sum 'C18 H26 O2 S4'
_chemical_formula_weight 402.63
_chemical_name_systematic
; 
 ? 
;
_space_group_IT_number 14
_symmetry_cell_setting monoclinic
_symmetry_space_group_name_Hall '-P 2ybc'
_symmetry_space_group_name_H-M 'P 1 21/c 1'
_atom_sites_solution_hydrogens difmap
_atom_sites_solution_primary direct
_atom_sites_solution_secondary difmap
_audit_creation_method SHELXTL
_cell_angle_alpha 90.00
_cell_angle_beta 98.321(2)
_cell_angle_gamma 90.00
_cell_formula_units_Z 4
_cell_length_a 13.5377(13)
_cell_length_b 10.8139(10)
_cell_length_c 12.5091(12)
_cell_measurement_reflns_used 998
_cell_measurement_temperature 163(2)
_cell_measurement_theta_max 28.16
_cell_measurement_theta_min 2.42
_cell_volume 1812.0(3)
_computing_cell_refinement 'Bruker SMART/SAINT'
_computing_data_collection 'Bruker SMART'
_computing_data_reduction 'Bruker SAINT'
_computing_molecular_graphics 'Bruker SHELXTL'
_computing_publication_material 'Bruker SHELXTL'
_computing_structure_refinement 'SHELXL-97 (Sheldrick, 2008)'
_computing_structure_solution 'SHELXS-97 (Sheldrick, 2008)'
_diffrn_ambient_temperature 163(2)
_diffrn_measured_fraction_theta_full 0.990
_diffrn_measured_fraction_theta_max 0.990
_diffrn_measurement_device_type 'Bruker SMART1K CCD'
_diffrn_measurement_method 'phi and omega'
_diffrn_radiation_monochromator graphite
_diffrn_radiation_source 'fine-focus sealed tube'
_diffrn_radiation_type MoK\a
_diffrn_radiation_wavelength 0.71073
_diffrn_reflns_av_R_equivalents 0.0288
_diffrn_reflns_av_sigmaI/netI 0.0237
_diffrn_reflns_limit_h_max 17
_diffrn_reflns_limit_h_min -17
_diffrn_reflns_limit_k_max 14
_diffrn_reflns_limit_k_min -14
_diffrn_reflns_limit_l_max 16
_diffrn_reflns_limit_l_min -16
_diffrn_reflns_number 19451
_diffrn_reflns_theta_full 28.30
_diffrn_reflns_theta_max 28.30
_diffrn_reflns_theta_min 1.52
_exptl_absorpt_coefficient_mu 0.533
_exptl_absorpt_correction_T_max 0.8917
_exptl_absorpt_correction_T_min 0.8650
_exptl_absorpt_correction_type multi-scan
_exptl_absorpt_process_details 'Bruker SADABS'
_exptl_crystal_colour colorless
_exptl_crystal_density_diffrn 1.476
_exptl_crystal_density_method 'not measured'
_exptl_crystal_description cube
_exptl_crystal_F_000 856
_exptl_crystal_size_max 0.28
_exptl_crystal_size_mid 0.26
_exptl_crystal_size_min 0.22
_refine_diff_density_max 0.466
_refine_diff_density_min -0.167
_refine_diff_density_rms 0.056
_refine_ls_extinction_method none
_refine_ls_goodness_of_fit_ref 1.052
_refine_ls_hydrogen_treatment refall
_refine_ls_matrix_type full
_refine_ls_number_parameters 321
_refine_ls_number_reflns 4454
_refine_ls_number_restraints 0
_refine_ls_restrained_S_all 1.052
_refine_ls_R_factor_all 0.0303
_refine_ls_R_factor_gt 0.0268
_refine_ls_shift/su_max 0.001
_refine_ls_shift/su_mean 0.000
_refine_ls_structure_factor_coef Fsqd
_refine_ls_weighting_details 'calc w=1/[\s^2^(Fo^2^)+(0.0386P)^2^+0.6968P] where P=(Fo^2^+2Fc^2^)/3'
_refine_ls_weighting_scheme calc
_refine_ls_wR_factor_gt 0.0705
_refine_ls_wR_factor_ref 0.0725
_reflns_number_gt 4038
_reflns_number_total 4454
_reflns_threshold_expression >2sigma(I)
_cod_data_source_file jo9024144_si_003.cif
_cod_data_source_block leo184
_cod_depositor_comments
;
The following automatic conversions were performed:

'_symmetry_cell_setting' value 'Monoclinic' changed to 'monoclinic'
according to the built-in table from CIF Core dictionary named
'cif_core.dic' version 2.4.1 from 2010-06-29.

Automatic conversion script
Id: cif_fix_values 1646 2011-03-28 12:23:43Z adriana 
;
_cod_database_code 4025177

loop_
_symmetry_equiv_pos_as_xyz
'x, y, z'
'-x, y+1/2, -z+1/2'
'-x, -y, -z'
'x, -y-1/2, z-1/2'

loop_
_atom_site_label
_atom_site_type_symbol
_atom_site_fract_x
_atom_site_fract_y
_atom_site_fract_z
_atom_site_U_iso_or_equiv
_atom_site_adp_type
_atom_site_occupancy
_atom_site_symmetry_multiplicity
_atom_site_calc_flag
_atom_site_refinement_flags
_atom_site_disorder_assembly
_atom_site_disorder_group
C1 C 0.33422(9) 0.18315(11) 0.49358(10) 0.0133(2) Uani 1 1 d . . .
S2 S 0.43139(2) 0.29920(3) 0.52435(3) 0.01787(8) Uani 1 1 d . . .
C3 C 0.44071(10) 0.36623(12) 0.39264(11) 0.0179(2) Uani 1 1 d . . .
C4 C 0.52197(10) 0.31068(13) 0.33486(12) 0.0198(3) Uani 1 1 d . . .
C5 C 0.52383(10) 0.17011(13) 0.33532(13) 0.0212(3) Uani 1 1 d . . .
S6 S 0.40246(2) 0.09853(3) 0.29847(3) 0.01722(8) Uani 1 1 d . . .
C7 C 0.36178(9) 0.06947(11) 0.42910(10) 0.0130(2) Uani 1 1 d . . .
C8 C 0.27124(8) -0.02004(11) 0.41433(10) 0.0123(2) Uani 1 1 d . . .
C9 C 0.28480(9) -0.13614(11) 0.34771(11) 0.0151(2) Uani 1 1 d . . .
C10 C 0.20180(9) -0.23001(11) 0.35928(10) 0.0152(2) Uani 1 1 d . . .
C11 C 0.09945(10) -0.16983(12) 0.32429(11) 0.0178(2) Uani 1 1 d . . .
C12 C 0.08528(9) -0.04979(12) 0.38565(11) 0.0160(2) Uani 1 1 d . . .
C13 C 0.16903(8) 0.04464(11) 0.37845(10) 0.0129(2) Uani 1 1 d . . .
C14 C 0.16402(9) 0.16001(11) 0.45380(10) 0.0139(2) Uani 1 1 d . . .
C15 C 0.18769(10) 0.12724(12) 0.57475(10) 0.0167(2) Uani 1 1 d . . .
C16 C 0.30203(10) 0.14137(12) 0.60199(10) 0.0165(2) Uani 1 1 d . . .
O17 O 0.24673(6) 0.24018(8) 0.43648(7) 0.01378(17) Uani 1 1 d . . .
C18 C 0.06923(10) 0.23517(13) 0.42586(12) 0.0199(3) Uani 1 1 d . . .
C19 C 0.16041(9) 0.09607(12) 0.26345(10) 0.0172(2) Uani 1 1 d . . .
O20 O 0.09496(8) 0.07178(10) 0.19124(8) 0.0267(2) Uani 1 1 d . . .
S21 S 0.21063(2) -0.28504(3) 0.50102(3) 0.01800(8) Uani 1 1 d . . .
C22 C 0.21649(13) -0.45017(13) 0.47673(12) 0.0263(3) Uani 1 1 d . . .
C23 C 0.16870(11) -0.47556(13) 0.36186(12) 0.0217(3) Uani 1 1 d . . .
S24 S 0.21919(3) -0.36511(3) 0.27636(3) 0.02171(9) Uani 1 1 d . . .
H3A H 0.3759(12) 0.3568(15) 0.3490(13) 0.015(4) Uiso 1 1 d . . .
H3B H 0.4500(12) 0.4523(17) 0.4049(13) 0.023(4) Uiso 1 1 d . . .
H4A H 0.5128(12) 0.3402(16) 0.2616(14) 0.020(4) Uiso 1 1 d . . .
H4B H 0.5856(13) 0.3364(17) 0.3674(14) 0.024(4) Uiso 1 1 d . . .
H5A H 0.5627(13) 0.1409(16) 0.2861(14) 0.026(4) Uiso 1 1 d . . .
H5B H 0.5495(13) 0.1453(17) 0.4037(16) 0.029(5) Uiso 1 1 d . . .
H7A H 0.4178(11) 0.0269(15) 0.4737(12) 0.016(4) Uiso 1 1 d . . .
H8A H 0.2670(11) -0.0503(14) 0.4874(12) 0.011(3) Uiso 1 1 d . . .
H9A H 0.2807(13) -0.1141(16) 0.2706(15) 0.025(4) Uiso 1 1 d . . .
H9B H 0.3491(13) -0.1732(16) 0.3719(14) 0.022(4) Uiso 1 1 d . . .
H11A H 0.0926(12) -0.1492(16) 0.2485(14) 0.023(4) Uiso 1 1 d . . .
H11B H 0.0481(13) -0.2305(16) 0.3353(13) 0.023(4) Uiso 1 1 d . . .
H12A H 0.0230(12) -0.0170(15) 0.3548(13) 0.017(4) Uiso 1 1 d . . .
H12B H 0.0860(12) -0.0671(15) 0.4630(14) 0.018(4) Uiso 1 1 d . . .
H15A H 0.1548(13) 0.1835(17) 0.6139(14) 0.025(4) Uiso 1 1 d . . .
H15B H 0.1659(12) 0.0461(16) 0.5897(13) 0.022(4) Uiso 1 1 d . . .
H16A H 0.3193(13) 0.2067(16) 0.6553(14) 0.026(4) Uiso 1 1 d . . .
H16B H 0.3347(12) 0.0646(16) 0.6275(13) 0.019(4) Uiso 1 1 d . . .
H18A H 0.0631(13) 0.2652(17) 0.3506(15) 0.027(4) Uiso 1 1 d . . .
H18B H 0.0734(13) 0.3024(18) 0.4729(15) 0.032(5) Uiso 1 1 d . . .
H18C H 0.0125(14) 0.1876(18) 0.4364(15) 0.033(5) Uiso 1 1 d . . .
H19A H 0.2123(14) 0.1558(19) 0.2534(15) 0.035(5) Uiso 1 1 d . . .
H22A H 0.2833(16) -0.476(2) 0.4875(17) 0.043(6) Uiso 1 1 d . . .
H22B H 0.1809(16) -0.491(2) 0.5286(18) 0.045(6) Uiso 1 1 d . . .
H23A H 0.0991(13) -0.4693(16) 0.3550(14) 0.025(4) Uiso 1 1 d . . .
H23B H 0.1880(13) -0.5586(17) 0.3377(14) 0.028(4) Uiso 1 1 d . . .

loop_
_atom_site_aniso_label
_atom_site_aniso_U_11
_atom_site_aniso_U_22
_atom_site_aniso_U_33
_atom_site_aniso_U_23
_atom_site_aniso_U_13
_atom_site_aniso_U_12
C1 0.0133(5) 0.0123(6) 0.0138(5) 0.0011(4) 0.0006(4) -0.0013(4)
S2 0.01925(15) 0.01717(16) 0.01640(15) -0.00017(12) -0.00011(11) -0.00685(11)
C3 0.0197(6) 0.0146(6) 0.0192(6) 0.0026(5) 0.0020(5) -0.0040(5)
C4 0.0159(6) 0.0202(7) 0.0233(7) 0.0050(5) 0.0031(5) -0.0051(5)
C5 0.0153(6) 0.0205(7) 0.0291(7) 0.0064(6) 0.0080(5) 0.0014(5)
S6 0.01986(16) 0.01446(15) 0.01926(16) -0.00048(11) 0.00932(12) -0.00254(11)
C7 0.0127(5) 0.0115(5) 0.0151(6) 0.0021(4) 0.0029(4) -0.0001(4)
C8 0.0122(5) 0.0106(5) 0.0142(6) 0.0018(4) 0.0027(4) 0.0001(4)
C9 0.0171(6) 0.0117(6) 0.0176(6) -0.0003(5) 0.0059(4) -0.0007(4)
C10 0.0204(6) 0.0120(6) 0.0137(6) -0.0008(4) 0.0041(4) -0.0025(4)
C11 0.0178(6) 0.0160(6) 0.0189(6) -0.0004(5) 0.0007(5) -0.0048(5)
C12 0.0123(5) 0.0160(6) 0.0199(6) 0.0010(5) 0.0027(4) -0.0022(4)
C13 0.0119(5) 0.0129(6) 0.0139(5) 0.0018(4) 0.0022(4) -0.0007(4)
C14 0.0129(5) 0.0113(5) 0.0181(6) 0.0014(5) 0.0042(4) -0.0006(4)
C15 0.0194(6) 0.0163(6) 0.0157(6) -0.0005(5) 0.0066(5) -0.0017(5)
C16 0.0197(6) 0.0172(6) 0.0125(6) 0.0004(5) 0.0022(4) -0.0024(5)
O17 0.0117(4) 0.0111(4) 0.0185(4) 0.0028(3) 0.0023(3) -0.0003(3)
C18 0.0144(6) 0.0155(6) 0.0306(8) 0.0024(6) 0.0060(5) 0.0022(5)
C19 0.0156(6) 0.0188(6) 0.0171(6) 0.0031(5) 0.0022(4) 0.0006(5)
O20 0.0288(5) 0.0303(6) 0.0188(5) 0.0038(4) -0.0046(4) -0.0048(4)
S21 0.02400(16) 0.01517(16) 0.01527(15) 0.00082(11) 0.00430(11) -0.00073(11)
C22 0.0386(8) 0.0151(7) 0.0247(7) 0.0036(5) 0.0025(6) 0.0016(6)
C23 0.0277(7) 0.0119(6) 0.0259(7) 0.0011(5) 0.0053(5) -0.0041(5)
S24 0.03401(19) 0.01308(16) 0.02008(17) -0.00375(12) 0.01084(13) -0.00425(12)

loop_
_atom_type_symbol
_atom_type_description
_atom_type_scat_dispersion_real
_atom_type_scat_dispersion_imag
_atom_type_scat_source
C C 0.0033 0.0016 'International Tables Vol C Tables 4.2.6.8 and 6.1.1.4'
H H 0.0000 0.0000 'International Tables Vol C Tables 4.2.6.8 and 6.1.1.4'
O O 0.0106 0.0060 'International Tables Vol C Tables 4.2.6.8 and 6.1.1.4'
S S 0.1246 0.1234 'International Tables Vol C Tables 4.2.6.8 and 6.1.1.4'

loop_
_geom_angle_atom_site_label_1
_geom_angle_atom_site_label_2
_geom_angle_atom_site_label_3
_geom_angle
_geom_angle_site_symmetry_1
_geom_angle_site_symmetry_3
_geom_angle_publ_flag
O17 C1 C7 109.09(9) . . ?
O17 C1 C16 104.18(9) . . ?
C7 C1 C16 110.14(10) . . ?
O17 C1 S2 109.23(8) . . ?
C7 C1 S2 115.95(8) . . ?
C16 C1 S2 107.59(8) . . ?
C1 S2 C3 103.06(6) . . ?
C4 C3 S2 114.92(9) . . ?
C5 C4 C3 113.89(11) . . ?
C4 C5 S6 114.31(9) . . ?
C5 S6 C7 103.03(6) . . ?
C1 C7 C8 108.20(9) . . ?
C1 C7 S6 117.20(8) . . ?
C8 C7 S6 109.65(8) . . ?
C9 C8 C7 114.91(10) . . ?
C9 C8 C13 112.49(10) . . ?
C7 C8 C13 114.06(10) . . ?
C8 C9 C10 110.08(10) . . ?
C11 C10 C9 109.58(10) . . ?
C11 C10 S24 111.23(9) . . ?
C9 C10 S24 108.60(8) . . ?
C11 C10 S21 109.78(9) . . ?
C9 C10 S21 110.77(9) . . ?
S24 C10 S21 106.86(6) . . ?
C12 C11 C10 112.88(10) . . ?
C11 C12 C13 112.70(10) . . ?
C19 C13 C12 109.85(10) . . ?
C19 C13 C8 112.18(10) . . ?
C12 C13 C8 108.46(10) . . ?
C19 C13 C14 105.74(10) . . ?
C12 C13 C14 113.33(10) . . ?
C8 C13 C14 107.31(9) . . ?
O17 C14 C18 106.84(10) . . ?
O17 C14 C15 103.16(9) . . ?
C18 C14 C15 113.47(11) . . ?
O17 C14 C13 106.41(9) . . ?
C18 C14 C13 113.32(10) . . ?
C15 C14 C13 112.66(10) . . ?
C14 C15 C16 104.67(10) . . ?
C15 C16 C1 103.63(10) . . ?
C1 O17 C14 105.53(9) . . ?
O20 C19 C13 125.14(12) . . ?
C22 S21 C10 98.84(6) . . ?
C23 C22 S21 108.33(10) . . ?
C22 C23 S24 107.24(10) . . ?
C23 S24 C10 95.85(6) . . ?

loop_
_geom_bond_atom_site_label_1
_geom_bond_atom_site_label_2
_geom_bond_distance
_geom_bond_site_symmetry_2
_geom_bond_publ_flag
C1 O17 1.4312(14) . ?
C1 C7 1.5454(17) . ?
C1 C16 1.5506(17) . ?
C1 S2 1.8184(12) . ?
S2 C3 1.8209(14) . ?
C3 C4 1.5243(19) . ?
C4 C5 1.5203(19) . ?
C5 S6 1.8145(14) . ?
S6 C7 1.8255(12) . ?
C7 C8 1.5516(16) . ?
C8 C9 1.5325(17) . ?
C8 C13 1.5575(16) . ?
C9 C10 1.5365(17) . ?
C10 C11 1.5361(18) . ?
C10 S24 1.8265(13) . ?
C10 S21 1.8577(13) . ?
C11 C12 1.5341(18) . ?
C12 C13 1.5381(16) . ?
C13 C19 1.5310(17) . ?
C13 C14 1.5710(17) . ?
C14 O17 1.4570(14) . ?
C14 C18 1.5164(17) . ?
C14 C15 1.5418(17) . ?
C15 C16 1.5437(18) . ?
C19 O20 1.1993(16) . ?
S21 C22 1.8149(15) . ?
C22 C23 1.513(2) . ?
C23 S24 1.8026(14) . ?

loop_
_geom_torsion_atom_site_label_1
_geom_torsion_atom_site_label_2
_geom_torsion_atom_site_label_3
_geom_torsion_atom_site_label_4
_geom_torsion
_geom_torsion_site_symmetry_1
_geom_torsion_site_symmetry_2
_geom_torsion_site_symmetry_3
_geom_torsion_site_symmetry_4
_geom_torsion_publ_flag
O17 C1 S2 C3 -54.30(9) . . . . ?
C7 C1 S2 C3 69.41(10) . . . . ?
C16 C1 S2 C3 -166.81(9) . . . . ?
C1 S2 C3 C4 -95.33(10) . . . . ?
S2 C3 C4 C5 46.69(15) . . . . ?
C3 C4 C5 S6 47.10(15) . . . . ?
C4 C5 S6 C7 -94.89(11) . . . . ?
O17 C1 C7 C8 -58.05(12) . . . . ?
C16 C1 C7 C8 55.72(12) . . . . ?
S2 C1 C7 C8 178.17(8) . . . . ?
O17 C1 C7 S6 66.49(11) . . . . ?
C16 C1 C7 S6 -179.74(8) . . . . ?
S2 C1 C7 S6 -57.29(11) . . . . ?
C5 S6 C7 C1 69.96(10) . . . . ?
C5 S6 C7 C8 -166.24(8) . . . . ?
C1 C7 C8 C9 177.72(10) . . . . ?
S6 C7 C8 C9 48.80(12) . . . . ?
C1 C7 C8 C13 45.72(13) . . . . ?
S6 C7 C8 C13 -83.21(11) . . . . ?
C7 C8 C9 C10 167.63(10) . . . . ?
C13 C8 C9 C10 -59.62(13) . . . . ?
C8 C9 C10 C11 57.06(13) . . . . ?
C8 C9 C10 S24 178.74(8) . . . . ?
C8 C9 C10 S21 -64.21(12) . . . . ?
C9 C10 C11 C12 -55.14(14) . . . . ?
S24 C10 C11 C12 -175.22(9) . . . . ?
S21 C10 C11 C12 66.73(12) . . . . ?
C10 C11 C12 C13 54.43(14) . . . . ?
C11 C12 C13 C19 70.07(13) . . . . ?
C11 C12 C13 C8 -52.86(13) . . . . ?
C11 C12 C13 C14 -171.91(10) . . . . ?
C9 C8 C13 C19 -65.19(13) . . . . ?
C7 C8 C13 C19 67.96(13) . . . . ?
C9 C8 C13 C12 56.32(13) . . . . ?
C7 C8 C13 C12 -170.52(10) . . . . ?
C9 C8 C13 C14 179.09(9) . . . . ?
C7 C8 C13 C14 -47.75(13) . . . . ?
C19 C13 C14 O17 -58.91(11) . . . . ?
C12 C13 C14 O17 -179.29(9) . . . . ?
C8 C13 C14 O17 61.01(11) . . . . ?
C19 C13 C14 C18 58.22(12) . . . . ?
C12 C13 C14 C18 -62.16(13) . . . . ?
C8 C13 C14 C18 178.13(10) . . . . ?
C19 C13 C14 C15 -171.24(10) . . . . ?
C12 C13 C14 C15 68.37(13) . . . . ?
C8 C13 C14 C15 -51.33(12) . . . . ?
O17 C14 C15 C16 -25.33(12) . . . . ?
C18 C14 C15 C16 -140.53(11) . . . . ?
C13 C14 C15 C16 89.00(12) . . . . ?
C14 C15 C16 C1 0.74(13) . . . . ?
O17 C1 C16 C15 24.68(12) . . . . ?
C7 C1 C16 C15 -92.20(11) . . . . ?
S2 C1 C16 C15 140.55(9) . . . . ?
C7 C1 O17 C14 75.07(11) . . . . ?
C16 C1 O17 C14 -42.53(11) . . . . ?
S2 C1 O17 C14 -157.25(8) . . . . ?
C18 C14 O17 C1 162.60(10) . . . . ?
C15 C14 O17 C1 42.73(11) . . . . ?
C13 C14 O17 C1 -76.04(11) . . . . ?
C12 C13 C19 O20 3.89(18) . . . . ?
C8 C13 C19 O20 124.61(14) . . . . ?
C14 C13 C19 O20 -118.73(14) . . . . ?
C11 C10 S21 C22 113.89(10) . . . . ?
C9 C10 S21 C22 -124.96(10) . . . . ?
S24 C10 S21 C22 -6.84(8) . . . . ?
C10 S21 C22 C23 -24.11(12) . . . . ?
S21 C22 C23 S24 47.18(13) . . . . ?
C22 C23 S24 C10 -47.48(11) . . . . ?
C11 C10 S24 C23 -90.55(10) . . . . ?
C9 C10 S24 C23 148.78(9) . . . . ?
S21 C10 S24 C23 29.25(8) . . . . ?
